data_4125897
loop_
_publ_author_name
'Zhang, Yongliang'
'Wei, Junnian'
'Chi, Yue'
'Zhang, Xuan'
'Zhang, Wen-Xiong'
'Xi, Zhenfeng'

_publ_section_title
;
 Spiro Metallaaromatics of Pd, Pt, Rh: Synthesis and Characterization.
;
_journal_name_full 'Journal of the American Chemical Society'
_journal_paper_doi 10.1021/jacs.7b02039
_journal_year 2017
_chemical_formula_moiety 'C40 H80 Li4 O4 Pd Si4'
_chemical_formula_sum 'C40 H80 Li4 O4 Pd Si4'
_chemical_formula_weight 871.56
_chemical_name_systematic
;
 ?
;
_space_group_crystal_system monoclinic
_space_group_IT_number 15
_space_group_name_Hall '-C 2yc'
_space_group_name_H-M_alt 'C 1 2/c 1'
_symmetry_space_group_name_Hall '-C 2yc'
_symmetry_space_group_name_H-M 'C 1 2/c 1'
_atom_sites_solution_hydrogens geom
_atom_sites_solution_primary iterative
_atom_sites_solution_secondary difmap
_audit_creation_date 2017-01-19
_audit_creation_method
;
Olex2 1.2
(compiled 2017.01.04 svn.r3372 for OlexSys, GUI svn.r5292)
;
_cell_angle_alpha 90.00
_cell_angle_beta 94.764(3)
_cell_angle_gamma 90.00
_cell_formula_units_Z 4
_cell_length_a 11.8364(3)
_cell_length_b 20.5400(6)
_cell_length_c 20.7869(6)
_cell_measurement_reflns_used 6919
_cell_measurement_temperature 180.00(10)
_cell_measurement_theta_max 28.9920
_cell_measurement_theta_min 3.4160
_cell_volume 5036.2(2)
_computing_cell_refinement
;
CrysAlisPro, Agilent Technologies,
Version 1.171.36.32 (release 02-08-2013 CrysAlis171 .NET)
(compiled Aug  2 2013,16:46:58)
;
_computing_data_collection
;
CrysAlisPro, Agilent Technologies,
Version 1.171.36.32 (release 02-08-2013 CrysAlis171 .NET)
(compiled Aug  2 2013,16:46:58)
;
_computing_data_reduction
;
CrysAlisPro, Agilent Technologies,
Version 1.171.36.32 (release 02-08-2013 CrysAlis171 .NET)
(compiled Aug  2 2013,16:46:58)
;
_computing_molecular_graphics 'Olex2 (Dolomanov et al., 2009)'
_computing_publication_material 'Olex2 (Dolomanov et al., 2009)'
_computing_structure_refinement 'ShelXL (Sheldrick, 2015)'
_computing_structure_solution
;
Superflip (Palatinus & Chapuis, 2007;Palatinus & van der Lee, 2008;
Palatinus et al., 2012)
;
_diffrn_ambient_temperature 180.00(10)
_diffrn_detector_area_resol_mean 10.3914
_diffrn_measured_fraction_theta_full 0.998
_diffrn_measured_fraction_theta_max 0.998
_diffrn_measurement_details
;
#__ type_ start__ end____ width___ exp.time_
  1 omega   35.00  101.00   1.0000    2.0000
omega____ theta____ kappa____ phi______ frames
    -       10.8579  178.0000  -60.0000 66

#__ type_ start__ end____ width___ exp.time_
  2 omega  -20.00   16.00   1.0000    2.0000
omega____ theta____ kappa____ phi______ frames
    -      -11.6392  -99.0000 -150.0000 36

#__ type_ start__ end____ width___ exp.time_
  3 omega  -38.00   52.00   1.0000    2.0000
omega____ theta____ kappa____ phi______ frames
    -      -11.6392   57.0000   90.0000 90

#__ type_ start__ end____ width___ exp.time_
  4 omega  -86.00   15.00   1.0000    2.0000
omega____ theta____ kappa____ phi______ frames
    -      -11.6392  -57.0000  -60.0000 101
;
_diffrn_measurement_device_type 'SuperNova, Dual, Cu at zero, Atlas'
_diffrn_measurement_method '\w scans'
_diffrn_orient_matrix_UB_11 -0.0079656000
_diffrn_orient_matrix_UB_12 0.0007349000
_diffrn_orient_matrix_UB_13 0.0334506000
_diffrn_orient_matrix_UB_21 0.0487649000
_diffrn_orient_matrix_UB_22 0.0199243000
_diffrn_orient_matrix_UB_23 0.0055835000
_diffrn_orient_matrix_UB_31 -0.0342329000
_diffrn_orient_matrix_UB_32 0.0281936000
_diffrn_orient_matrix_UB_33 -0.0048223000
_diffrn_radiation_monochromator mirror
_diffrn_radiation_type MoK\a
_diffrn_radiation_wavelength 0.7107
_diffrn_reflns_av_R_equivalents 0.0408
_diffrn_reflns_av_unetI/netI 0.0437
_diffrn_reflns_limit_h_max 14
_diffrn_reflns_limit_h_min -13
_diffrn_reflns_limit_k_max 25
_diffrn_reflns_limit_k_min -24
_diffrn_reflns_limit_l_max 21
_diffrn_reflns_limit_l_min -25
_diffrn_reflns_number 17379
_diffrn_reflns_theta_full 25.99
_diffrn_reflns_theta_max 25.99
_diffrn_reflns_theta_min 2.89
_diffrn_source 'SuperNova (Mo) X-ray Source'
_exptl_absorpt_coefficient_mu 0.496
_exptl_absorpt_correction_T_max 1.00000
_exptl_absorpt_correction_T_min 0.90503
_exptl_absorpt_correction_type multi-scan
_exptl_absorpt_process_details
;
CrysAlisPro, Agilent Technologies,
Version 1.171.36.32 (release 02-08-2013 CrysAlis171 .NET)
(compiled Aug  2 2013,16:46:58)
Empirical absorption correction using spherical harmonics,
 implemented in SCALE3 ABSPACK scaling algorithm.
;
_exptl_crystal_colour 'metallic dark black'
_exptl_crystal_colour_lustre metallic
_exptl_crystal_colour_modifier dark
_exptl_crystal_colour_primary black
_exptl_crystal_density_diffrn 1.149
_exptl_crystal_density_method 'not measured'
_exptl_crystal_description
;
;
_exptl_crystal_F_000 1864
_exptl_crystal_size_max 0.2
_exptl_crystal_size_mid 0.1
_exptl_crystal_size_min 0.1
_refine_diff_density_max 0.485
_refine_diff_density_min -0.314
_refine_diff_density_rms 0.060
_refine_ls_extinction_method none
_refine_ls_goodness_of_fit_ref 1.053
_refine_ls_hydrogen_treatment constr
_refine_ls_matrix_type full
_refine_ls_number_parameters 267
_refine_ls_number_reflns 4962
_refine_ls_number_restraints 0
_refine_ls_restrained_S_all 1.053
_refine_ls_R_factor_all 0.0448
_refine_ls_R_factor_gt 0.0322
_refine_ls_shift/su_max 0.002
_refine_ls_shift/su_mean 0.000
_refine_ls_structure_factor_coef Fsqd
_refine_ls_weighting_details 'calc w=1/[\s^2^(Fo^2^)+(0.0308P)^2^+3.8277P] where P=(Fo^2^+2Fc^2^)/3'
_refine_ls_weighting_scheme calc
_refine_ls_wR_factor_gt 0.0702
_refine_ls_wR_factor_ref 0.0764
_reflns_number_gt 4215
_reflns_number_total 4962
_reflns_threshold_expression >2sigma(I)
_cod_data_source_file ja7b02039_si_002.cif
_cod_data_source_block 2a
_cod_original_cell_volume 5036.2(3)
_cod_database_code 4125897
_chemical_oxdiff_formula 'C30 H80 N2 O6 Si2 Li2 Pd1'
_reflns_odcompleteness_completeness 99.75
_reflns_odcompleteness_iscentric 1
_reflns_odcompleteness_theta 25.97
_olex2_refinement_description
;
1. Fixed Uiso
 At 1.2 times of:
  All C(H,H) groups, All C(H,H,H,H) groups
 At 1.5 times of:
  All C(H,H,H) groups
2. Others
 Sof(H18C)=Sof(H18D)=Sof(C19')=Sof(H19C)=Sof(H19D)=Sof(C20')=Sof(H20C)=
 Sof(H20D)=1-FVAR(1)
 Sof(H18A)=Sof(H18B)=Sof(C19)=Sof(H19A)=Sof(H19B)=Sof(C20)=Sof(H20A)=Sof(H20B)=
 FVAR(1)
3.a Secondary CH2 refined with riding coordinates:
 C13(H13A,H13B), C14(H14A,H14B), C15(H15A,H15B), C16(H16A,H16B), C17(H17A,
 H17B), C18(H18A,H18B), C18(H18C,H18D), C19(H19A,H19B), C20(H20A,H20B),
 C19'(H19C,H19D), C20'(H20C,H20D)
3.b Idealised Me refined as rotating group:
 C5(H5A,H5B,H5C), C6(H6A,H6B,H6C), C7(H7A,H7B,H7C), C8(H8A,H8B,H8C), C9(H9A,
 H9B,H9C), C10(H10A,H10B,H10C), C11(H11A,H11B,H11C), C12(H12A,H12B,H12C)
;
_olex2_submission_special_instructions 'No special instructions were received'

loop_
_space_group_symop_id
_space_group_symop_operation_xyz
1 'x, y, z'
2 '-x, y, -z+1/2'
3 'x+1/2, y+1/2, z'
4 '-x+1/2, y+1/2, -z+1/2'
5 '-x, -y, -z'
6 'x, -y, z-1/2'
7 '-x+1/2, -y+1/2, -z'
8 'x+1/2, -y+1/2, z-1/2'

loop_
_atom_site_label
_atom_site_type_symbol
_atom_site_fract_x
_atom_site_fract_y
_atom_site_fract_z
_atom_site_U_iso_or_equiv
_atom_site_adp_type
_atom_site_occupancy
_atom_site_calc_flag
_atom_site_disorder_assembly
_atom_site_disorder_group
_atom_site_site_symmetry_order
_atom_site_refinement_flags_posn
_atom_site_refinement_flags_adp
_atom_site_refinement_flags_occupancy
Pd1 Pd 0.5000 0.670704(11) 0.2500 0.01993(8) Uani 1 d . . 2 S T P
Si1 Si 0.61409(6) 0.80409(3) 0.34115(3) 0.02903(16) Uani 1 d A . 1 . . .
Si2 Si 0.34318(6) 0.53786(3) 0.30308(3) 0.03569(18) Uani 1 d . . 1 . . .
O1 O 0.73027(15) 0.60488(10) 0.41335(9) 0.0480(5) Uani 1 d . . 1 . . .
O2 O 0.21005(16) 0.73829(10) 0.35500(11) 0.0555(5) Uani 1 d . . 1 . . .
C1 C 0.52566(18) 0.72985(11) 0.33348(10) 0.0234(5) Uani 1 d . . 1 . . .
C2 C 0.48773(19) 0.70184(11) 0.38996(10) 0.0268(5) Uani 1 d A . 1 . . .
C3 C 0.43589(19) 0.63859(12) 0.38271(11) 0.0286(5) Uani 1 d . . 1 . . .
C4 C 0.43079(19) 0.61139(11) 0.31978(11) 0.0269(5) Uani 1 d A . 1 . . .
C5 C 0.4995(2) 0.73280(14) 0.45702(11) 0.0411(7) Uani 1 d . . 1 . . .
H5A H 0.5550 0.7093 0.4842 0.062 Uiso 1 calc A . 1 GR . .
H5B H 0.4278 0.7313 0.4754 0.062 Uiso 1 calc . . 1 GR . .
H5C H 0.5231 0.7773 0.4536 0.062 Uiso 1 calc . . 1 GR . .
C6 C 0.3866(2) 0.60788(14) 0.44114(12) 0.0457(7) Uani 1 d A . 1 . . .
H6A H 0.3248 0.6340 0.4536 0.069 Uiso 1 calc . . 1 GR . .
H6B H 0.4444 0.6055 0.4763 0.069 Uiso 1 calc . . 1 GR . .
H6C H 0.3598 0.5649 0.4302 0.069 Uiso 1 calc . . 1 GR . .
C7 C 0.7387(2) 0.79362(15) 0.40315(14) 0.0546(8) Uani 1 d . . 1 . . .
H7A H 0.7117 0.7881 0.4451 0.082 Uiso 1 calc A . 1 GR . .
H7B H 0.7862 0.8315 0.4032 0.082 Uiso 1 calc . . 1 GR . .
H7C H 0.7815 0.7560 0.3926 0.082 Uiso 1 calc . . 1 GR . .
C8 C 0.6805(3) 0.82524(15) 0.26571(13) 0.0491(8) Uani 1 d . . 1 . . .
H8A H 0.7399 0.7948 0.2591 0.074 Uiso 1 calc A . 1 GR . .
H8B H 0.7115 0.8684 0.2694 0.074 Uiso 1 calc . . 1 GR . .
H8C H 0.6242 0.8235 0.2297 0.074 Uiso 1 calc . . 1 GR . .
C9 C 0.5401(3) 0.88121(14) 0.36411(16) 0.0582(8) Uani 1 d . . 1 . . .
H9A H 0.4914 0.8963 0.3279 0.087 Uiso 1 calc A . 1 GR . .
H9B H 0.5956 0.9140 0.3763 0.087 Uiso 1 calc . . 1 GR . .
H9C H 0.4956 0.8725 0.3997 0.087 Uiso 1 calc . . 1 GR . .
C10 C 0.3849(3) 0.46448(14) 0.35515(15) 0.0585(9) Uani 1 d . . 1 . . .
H10A H 0.4114 0.4304 0.3286 0.088 Uiso 1 calc . . 1 GR . .
H10B H 0.3203 0.4494 0.3759 0.088 Uiso 1 calc . . 1 GR . .
H10C H 0.4441 0.4765 0.3873 0.088 Uiso 1 calc . . 1 GR . .
C11 C 0.3403(3) 0.50662(15) 0.21843(14) 0.0579(9) Uani 1 d . . 1 . . .
H11A H 0.2982 0.5362 0.1898 0.087 Uiso 1 calc . . 1 GR . .
H11B H 0.3047 0.4646 0.2159 0.087 Uiso 1 calc . . 1 GR . .
H11C H 0.4164 0.5030 0.2061 0.087 Uiso 1 calc . . 1 GR . .
C12 C 0.1895(2) 0.55518(17) 0.31442(18) 0.0660(9) Uani 1 d . . 1 . . .
H12A H 0.1822 0.5678 0.3583 0.099 Uiso 1 calc . . 1 GR . .
H12B H 0.1452 0.5167 0.3047 0.099 Uiso 1 calc . . 1 GR . .
H12C H 0.1629 0.5898 0.2860 0.099 Uiso 1 calc . . 1 GR . .
C13 C 0.7098(3) 0.55510(18) 0.45912(15) 0.0679(10) Uani 1 d . . 1 . . .
H13A H 0.6448 0.5290 0.4437 0.081 Uiso 1 calc . . 1 R . .
H13B H 0.6949 0.5743 0.5002 0.081 Uiso 1 calc . . 1 R . .
C14 C 0.8126(3) 0.5149(2) 0.4662(2) 0.0970(15) Uani 1 d . . 1 . . .
H14A H 0.8330 0.5055 0.5114 0.116 Uiso 1 calc . . 1 R . .
H14B H 0.8001 0.4740 0.4434 0.116 Uiso 1 calc . . 1 R . .
C15 C 0.9010(3) 0.5510(2) 0.4396(2) 0.0969(14) Uani 1 d . . 1 . . .
H15A H 0.9353 0.5253 0.4073 0.116 Uiso 1 calc . . 1 R . .
H15B H 0.9594 0.5624 0.4732 0.116 Uiso 1 calc . . 1 R . .
C16 C 0.8497(3) 0.61045(19) 0.4101(2) 0.0767(11) Uani 1 d . . 1 . . .
H16A H 0.8783 0.6487 0.4334 0.092 Uiso 1 calc . . 1 R . .
H16B H 0.8675 0.6142 0.3655 0.092 Uiso 1 calc . . 1 R . .
C17 C 0.2196(3) 0.79476(19) 0.39550(16) 0.0702(10) Uani 1 d A . 1 . . .
H17A H 0.2874 0.8193 0.3881 0.084 Uiso 1 calc . . 1 R . .
H17B H 0.2227 0.7825 0.4407 0.084 Uiso 1 calc . . 1 R . .
C18 C 0.1153(4) 0.8342(2) 0.37701(18) 0.0889(14) Uani 1 d . . 1 . . .
H18A H 0.0931 0.8602 0.4129 0.107 Uiso 0.586(13) calc A 1 1 R . .
H18B H 0.1256 0.8624 0.3405 0.107 Uiso 0.586(13) calc A 1 1 R . .
H18C H 0.0671 0.8339 0.4125 0.107 Uiso 0.414(13) calc A 2 1 R . .
H18D H 0.1374 0.8790 0.3699 0.107 Uiso 0.414(13) calc A 2 1 R . .
Li1 Li 0.6091(3) 0.6345(2) 0.3528(2) 0.0346(10) Uani 1 d A . 1 . . .
Li2 Li 0.3432(3) 0.7072(2) 0.3172(2) 0.0340(9) Uani 1 d A . 1 . . .
C19 C 0.0349(6) 0.7831(5) 0.3603(4) 0.084(3) Uani 0.586(13) d A 1 1 . . .
H19A H -0.0176 0.7968 0.3245 0.100 Uiso 0.586(13) calc A 1 1 R . .
H19B H -0.0083 0.7735 0.3968 0.100 Uiso 0.586(13) calc A 1 1 R . .
C20 C 0.0971(14) 0.7243(9) 0.3420(10) 0.109(7) Uani 0.586(13) d A 1 1 . . .
H20A H 0.0760 0.6870 0.3670 0.130 Uiso 0.586(13) calc A 1 1 R . .
H20B H 0.0804 0.7146 0.2965 0.130 Uiso 0.586(13) calc A 1 1 R . .
C19' C 0.0499(7) 0.8097(5) 0.3182(6) 0.060(3) Uani 0.414(13) d A 2 1 . . .
H19C H 0.0677 0.8335 0.2800 0.072 Uiso 0.414(13) calc A 2 1 R . .
H19D H -0.0311 0.8115 0.3221 0.072 Uiso 0.414(13) calc A 2 1 R . .
C20' C 0.0930(17) 0.7400(9) 0.3174(11) 0.069(5) Uani 0.414(13) d A 2 1 . . .
H20C H 0.0986 0.7257 0.2733 0.083 Uiso 0.414(13) calc A 2 1 R . .
H20D H 0.0412 0.7113 0.3375 0.083 Uiso 0.414(13) calc A 2 1 R . .

loop_
_atom_site_aniso_label
_atom_site_aniso_U_11
_atom_site_aniso_U_22
_atom_site_aniso_U_33
_atom_site_aniso_U_23
_atom_site_aniso_U_13
_atom_site_aniso_U_12
Pd1 0.02200(13) 0.02077(13) 0.01728(13) 0.000 0.00314(9) 0.000
Si1 0.0329(4) 0.0286(4) 0.0253(3) -0.0013(3) 0.0003(3) -0.0091(3)
Si2 0.0428(4) 0.0287(4) 0.0356(4) 0.0032(3) 0.0035(3) -0.0122(3)
O1 0.0420(11) 0.0542(12) 0.0459(11) 0.0111(9) -0.0085(9) 0.0064(9)
O2 0.0396(11) 0.0566(13) 0.0738(15) -0.0009(11) 0.0261(10) 0.0059(10)
C1 0.0232(11) 0.0258(12) 0.0211(11) -0.0012(9) 0.0013(9) -0.0024(9)
C2 0.0281(12) 0.0322(13) 0.0204(12) -0.0032(10) 0.0033(9) -0.0021(10)
C3 0.0307(12) 0.0310(13) 0.0252(12) 0.0041(10) 0.0087(10) -0.0059(11)
C4 0.0297(12) 0.0254(12) 0.0260(12) 0.0027(10) 0.0040(10) -0.0025(10)
C5 0.0508(16) 0.0497(17) 0.0236(13) -0.0063(12) 0.0075(12) -0.0144(13)
C6 0.0609(19) 0.0473(17) 0.0308(14) 0.0024(12) 0.0156(13) -0.0166(14)
C7 0.0513(18) 0.056(2) 0.0524(19) 0.0111(15) -0.0173(15) -0.0249(15)
C8 0.0572(18) 0.0524(18) 0.0374(15) 0.0002(13) 0.0032(13) -0.0301(15)
C9 0.063(2) 0.0374(17) 0.075(2) -0.0158(15) 0.0110(17) -0.0111(15)
C10 0.077(2) 0.0383(17) 0.060(2) 0.0140(15) 0.0026(17) -0.0167(16)
C11 0.082(2) 0.0474(18) 0.0443(17) -0.0037(14) 0.0039(16) -0.0305(17)
C12 0.0455(18) 0.062(2) 0.092(3) -0.0040(19) 0.0137(17) -0.0208(16)
C13 0.068(2) 0.087(3) 0.0474(19) 0.0295(18) 0.0015(16) 0.013(2)
C14 0.085(3) 0.088(3) 0.117(4) 0.053(3) -0.002(3) 0.023(2)
C15 0.069(3) 0.103(3) 0.118(4) 0.030(3) 0.004(3) 0.035(3)
C16 0.0429(18) 0.082(3) 0.101(3) 0.028(2) -0.0138(19) -0.0020(18)
C17 0.074(2) 0.085(3) 0.056(2) -0.0126(19) 0.0294(18) 0.013(2)
C18 0.134(4) 0.082(3) 0.053(2) 0.014(2) 0.021(2) 0.053(3)
Li1 0.033(2) 0.039(2) 0.032(2) 0.0067(18) 0.0008(18) 0.0029(19)
Li2 0.026(2) 0.039(2) 0.038(2) -0.0018(19) 0.0067(17) 0.0005(18)
C19 0.058(4) 0.134(8) 0.060(5) 0.008(5) 0.016(4) 0.050(5)
C20 0.037(5) 0.089(9) 0.204(18) 0.018(8) 0.033(8) 0.013(5)
C19' 0.039(4) 0.076(6) 0.068(8) 0.000(5) 0.019(4) 0.016(4)
C20' 0.024(5) 0.059(9) 0.124(12) -0.018(10) 0.004(7) -0.007(6)

loop_
_atom_type_symbol
_atom_type_description
_atom_type_scat_dispersion_real
_atom_type_scat_dispersion_imag
_atom_type_scat_source
C C 0.0033 0.0016 'International Tables Vol C Tables 4.2.6.8 and 6.1.1.4'
H H 0.0000 0.0000 'International Tables Vol C Tables 4.2.6.8 and 6.1.1.4'
Li Li -0.0003 0.0001 'International Tables Vol C Tables 4.2.6.8 and 6.1.1.4'
O O 0.0106 0.0060 'International Tables Vol C Tables 4.2.6.8 and 6.1.1.4'
Si Si 0.0817 0.0704 'International Tables Vol C Tables 4.2.6.8 and 6.1.1.4'
Pd Pd -0.9988 1.0072 'International Tables Vol C Tables 4.2.6.8 and 6.1.1.4'

loop_
_geom_angle_atom_site_label_1
_geom_angle_atom_site_label_2
_geom_angle_atom_site_label_3
_geom_angle
_geom_angle_site_symmetry_1
_geom_angle_site_symmetry_3
C1 Pd1 C1 110.05(12) . 2_655
C1 Pd1 Li1 153.31(11) 2_655 .
C1 Pd1 Li1 56.32(11) . .
C1 Pd1 Li1 56.32(11) 2_655 2_655
C1 Pd1 Li1 153.31(11) . 2_655
C1 Pd1 Li2 102.74(11) 2_655 .
C1 Pd1 Li2 102.75(11) . 2_655
C1 Pd1 Li2 55.88(11) 2_655 2_655
C1 Pd1 Li2 55.88(11) . .
C4 Pd1 C1 78.79(9) . .
C4 Pd1 C1 148.87(8) . 2_655
C4 Pd1 C1 148.86(8) 2_655 .
C4 Pd1 C1 78.79(9) 2_655 2_655
C4 Pd1 C4 109.50(13) 2_655 .
C4 Pd1 Li1 56.43(11) . .
C4 Pd1 Li1 102.23(12) 2_655 .
C4 Pd1 Li1 102.23(12) . 2_655
C4 Pd1 Li1 56.43(11) 2_655 2_655
C4 Pd1 Li2 153.60(11) . 2_655
C4 Pd1 Li2 153.60(11) 2_655 .
C4 Pd1 Li2 56.42(11) . .
C4 Pd1 Li2 56.42(11) 2_655 2_655
Li1 Pd1 Li1 145.6(2) 2_655 .
Li1 Pd1 Li2 102.04(13) . 2_655
Li1 Pd1 Li2 102.04(13) 2_655 .
Li1 Pd1 Li2 88.10(13) . .
Li1 Pd1 Li2 88.10(13) 2_655 2_655
Li2 Pd1 Li2 145.46(19) . 2_655
C1 Si1 C7 111.68(11) . .
C1 Si1 C8 113.27(11) . .
C1 Si1 C9 116.23(12) . .
C7 Si1 C9 105.97(15) . .
C8 Si1 C7 103.94(14) . .
C8 Si1 C9 104.70(15) . .
C4 Si2 C10 115.25(12) . .
C4 Si2 C11 115.03(12) . .
C4 Si2 C12 110.73(13) . .
C11 Si2 C10 104.35(15) . .
C11 Si2 C12 103.86(16) . .
C12 Si2 C10 106.64(16) . .
C13 O1 Li1 120.1(2) . .
C16 O1 C13 108.2(2) . .
C16 O1 Li1 129.1(2) . .
C17 O2 Li2 118.7(2) . .
C17 O2 C20' 107.7(8) . .
C20 O2 C17 108.3(9) . .
C20 O2 Li2 131.8(9) . .
C20 O2 C20' 23.1(13) . .
C20' O2 Li2 122.4(9) . .
Pd1 C1 Li1 70.90(12) . .
Pd1 C1 Li2 71.47(13) . .
Si1 C1 Pd1 125.80(12) . .
Si1 C1 Li1 118.22(15) . .
Si1 C1 Li2 136.58(16) . .
C2 C1 Pd1 114.39(15) . .
C2 C1 Si1 118.72(16) . .
C2 C1 Li1 69.97(17) . .
C2 C1 Li2 70.57(17) . .
Li2 C1 Li1 104.92(18) . .
C1 C2 C3 116.26(19) . .
C1 C2 C5 125.2(2) . .
C1 C2 Li1 72.52(17) . .
C1 C2 Li2 71.92(16) . .
C3 C2 C5 118.5(2) . .
C3 C2 Li1 71.23(17) . .
C3 C2 Li2 70.83(17) . .
C5 C2 Li1 125.1(2) . .
C5 C2 Li2 128.0(2) . .
Li1 C2 Li2 106.67(17) . .
C2 C3 C6 118.5(2) . .
C2 C3 Li1 70.35(17) . .
C2 C3 Li2 70.79(16) . .
C4 C3 C2 115.9(2) . .
C4 C3 C6 125.5(2) . .
C4 C3 Li1 72.09(17) . .
C4 C3 Li2 72.52(17) . .
C6 C3 Li1 129.6(2) . .
C6 C3 Li2 123.8(2) . .
Li2 C3 Li1 106.24(17) . .
Pd1 C4 Li1 71.03(13) . .
Pd1 C4 Li2 71.29(13) . .
Si2 C4 Pd1 125.88(12) . .
Si2 C4 Li1 137.59(16) . .
Si2 C4 Li2 117.77(15) . .
C3 C4 Pd1 114.64(16) . .
C3 C4 Si2 118.36(17) . .
C3 C4 Li1 70.36(17) . .
C3 C4 Li2 69.97(17) . .
Li1 C4 Li2 104.34(17) . .
O1 C13 C14 106.5(3) . .
C15 C14 C13 107.2(3) . .
C14 C15 C16 107.5(3) . .
O1 C16 C15 106.9(3) . .
O2 C17 C18 105.3(3) . .
C19 C18 C17 100.4(4) . .
C19 C18 C19' 42.6(4) . .
C19' C18 C17 113.0(4) . .
Pd1 Li1 Li2 46.10(9) . .
O1 Li1 Pd1 161.8(2) . .
O1 Li1 C1 133.9(2) . .
O1 Li1 C2 116.4(2) . .
O1 Li1 C3 119.3(2) . .
O1 Li1 C4 140.6(2) . .
O1 Li1 Li2 151.5(2) . .
C1 Li1 Pd1 52.78(10) . .
C1 Li1 C4 74.61(14) . .
C1 Li1 Li2 37.46(11) . .
C2 Li1 Pd1 78.87(13) . .
C2 Li1 C1 37.51(11) . .
C2 Li1 C3 38.42(11) . .
C2 Li1 C4 66.87(14) . .
C2 Li1 Li2 36.74(11) . .
C3 Li1 Pd1 78.68(13) . .
C3 Li1 C1 66.69(14) . .
C3 Li1 C4 37.55(11) . .
C3 Li1 Li2 36.85(11) . .
C4 Li1 Pd1 52.55(10) . .
C4 Li1 Li2 37.91(11) . .
Pd1 Li2 Li1 45.80(9) . .
O2 Li2 Pd1 170.5(2) . .
O2 Li2 C1 133.7(2) . .
O2 Li2 C2 110.7(2) . .
O2 Li2 C3 110.1(2) . .
O2 Li2 C4 132.7(2) . .
O2 Li2 Li1 143.6(2) . .
C1 Li2 Pd1 52.65(10) . .
C1 Li2 C4 74.61(15) . .
C1 Li2 Li1 37.61(11) . .
C2 Li2 Pd1 78.44(13) . .
C2 Li2 C1 37.51(10) . .
C2 Li2 C3 38.37(11) . .
C2 Li2 C4 66.60(14) . .
C2 Li2 Li1 36.58(11) . .
C3 Li2 Pd1 78.45(14) . .
C3 Li2 C1 66.87(14) . .
C3 Li2 C4 37.51(11) . .
C3 Li2 Li1 36.91(11) . .
C4 Li2 Pd1 52.28(10) . .
C4 Li2 Li1 37.75(11) . .
C18 C19 C20 108.9(8) . .
O2 C20 C19 106.0(12) . .
C18 C19' C20' 100.1(9) . .
C19' C20' O2 107.8(11) . .

loop_
_geom_bond_atom_site_label_1
_geom_bond_atom_site_label_2
_geom_bond_distance
_geom_bond_site_symmetry_2
Pd1 C1 2.119(2) 2_655
Pd1 C1 2.119(2) .
Pd1 C4 2.111(2) 2_655
Pd1 C4 2.111(2) .
Pd1 Li1 2.515(4) 2_655
Pd1 Li1 2.515(4) .
Pd1 Li2 2.528(4) .
Pd1 Li2 2.528(4) 2_655
Si1 C1 1.849(2) .
Si1 C7 1.889(3) .
Si1 C8 1.863(3) .
Si1 C9 1.890(3) .
Si2 C4 1.849(2) .
Si2 C10 1.897(3) .
Si2 C11 1.871(3) .
Si2 C12 1.888(3) .
O1 C13 1.431(4) .
O1 C16 1.425(4) .
O1 Li1 1.927(4) .
O2 C17 1.432(4) .
O2 Li2 1.927(4) .
O2 C20 1.372(17) .
O2 C20' 1.53(2) .
C1 C2 1.414(3) .
C1 Li1 2.215(5) .
C1 Li2 2.207(4) .
C2 C3 1.439(3) .
C2 C5 1.528(3) .
C2 Li1 2.181(5) .
C2 Li2 2.189(4) .
C3 C4 1.419(3) .
C3 C6 1.526(3) .
C3 Li1 2.193(5) .
C3 Li2 2.190(5) .
C4 Li1 2.216(5) .
C4 Li2 2.223(5) .
C13 C14 1.468(5) .
C14 C15 1.432(5) .
C15 C16 1.474(5) .
C17 C18 1.500(5) .
C18 C19 1.441(10) .
C18 C19' 1.481(11) .
Li1 Li2 3.506(6) .
C19 C20 1.48(2) .
C19' C20' 1.52(2) .
